data_1559014
loop_
_publ_author_name
'Coste, Scott C.'
'Pearson, Tyler J.'
'Altman, Alison B.'
'Klein, Ryan A.'
'Finney, Brian A.'
'Hu, Michael Y.'
'Alp, E. Ercan'
'Vlaisavljevich, Bess'
'Freedman, Danna E.'

_publ_section_title
;
 Orbital energy mismatch engenders high-spin ground states in
 heterobimetallic complexes
;
_journal_name_full 'Chemical Science'
_journal_paper_doi 10.1039/D0SC03777J
_journal_year 2020
_chemical_formula_moiety 'C30 H28 B1 Cl1 Mn1 N6'
_chemical_formula_sum 'C30 H28 B Cl Mn N6'
_chemical_formula_weight 573.78
_chemical_name_systematic 'hydrotris(3-phenyl-5-methylpyrazolyl)borate magnanese(II) choride'
_space_group_crystal_system trigonal
_space_group_IT_number 161
_space_group_name_Hall 'R 3 -2"c'
_space_group_name_H-M_alt 'R 3 c :H'
_atom_sites_solution_hydrogens geom
_atom_sites_solution_primary dual
_audit_creation_date 2018-11-27
_audit_creation_method
;
Olex2 1.2
(compiled 2018.05.29 svn.r3508 for OlexSys, GUI svn.r5506)
;
_audit_update_record
;
2020-07-09 deposited with the CCDC.	2020-09-08 downloaded from the CCDC.
;
_cell_angle_alpha 90
_cell_angle_beta 90
_cell_angle_gamma 120
_cell_formula_units_Z 6
_cell_length_a 12.0230(13)
_cell_length_b 12.0230(13)
_cell_length_c 32.558(3)
_cell_measurement_reflns_used 6817
_cell_measurement_temperature 100
_cell_measurement_theta_max 31.353
_cell_measurement_theta_min 3.176
_cell_volume 4075.8(7)
_computing_cell_refinement 'SAINT V8.34A (Bruker, 2017)'
_computing_data_collection 'APEX2 V2017.3 (Bruker, 2017)'
_computing_data_reduction 'Bruker SAINT'
_computing_molecular_graphics 'Olex2 (Dolomanov et al., 2009)'
_computing_publication_material 'Olex2 (Dolomanov et al., 2009)'
_computing_structure_refinement 'XL (Sheldrick, 2008)'
_computing_structure_solution 'XT (Sheldrick, 2015)'
_diffrn_ambient_temperature 100.07
_diffrn_detector_area_resol_mean 8
_diffrn_measured_fraction_theta_full 1.000
_diffrn_measured_fraction_theta_max 0.998
_diffrn_measurement_device_type 'Bruker Kappa APEX CCD area detector'
_diffrn_measurement_method '\w and \f scans'
_diffrn_radiation_monochromator Triumph
_diffrn_radiation_type MoK\a
_diffrn_radiation_wavelength 0.71073
_diffrn_reflns_av_R_equivalents 0.0713
_diffrn_reflns_av_unetI/netI 0.0382
_diffrn_reflns_Laue_measured_fraction_full 1.000
_diffrn_reflns_Laue_measured_fraction_max 0.998
_diffrn_reflns_limit_h_max 18
_diffrn_reflns_limit_h_min -19
_diffrn_reflns_limit_k_max 18
_diffrn_reflns_limit_k_min -19
_diffrn_reflns_limit_l_max 51
_diffrn_reflns_limit_l_min -21
_diffrn_reflns_number 41720
_diffrn_reflns_point_group_measured_fraction_full 0.811
_diffrn_reflns_point_group_measured_fraction_max 0.761
_diffrn_reflns_theta_full 25.242
_diffrn_reflns_theta_max 34.213
_diffrn_reflns_theta_min 2.322
_diffrn_source 'sealed tube'
_diffrn_standards_number 0
_exptl_absorpt_coefficient_mu 0.616
_exptl_absorpt_correction_T_max 0.4853
_exptl_absorpt_correction_T_min 0.4292
_exptl_absorpt_correction_type multi-scan
_exptl_absorpt_process_details
'SADABS-2016/2 (Bruker,2016/2) was used for absorption correction. wR2(int) was 0.0780 before and 0.0704 after correction. The Ratio of minimum to maximum transmission is 0.8844. The \l/2 correction factor is Not present.'
_exptl_crystal_colour 'clear colourless'
_exptl_crystal_colour_lustre clear
_exptl_crystal_colour_primary colourless
_exptl_crystal_density_diffrn 1.403
_exptl_crystal_description needle
_exptl_crystal_F_000 1782
_exptl_crystal_preparation 'Synthesized by the reaction of KTP with MnCl2.,Magnetic properties'
_exptl_crystal_recrystallization_method 'Crystallized from dichloromethane/hexane layering.'
_exptl_crystal_size_max 0.342
_exptl_crystal_size_mid 0.15
_exptl_crystal_size_min 0.084
_refine_diff_density_max 0.312
_refine_diff_density_min -0.358
_refine_diff_density_rms 0.050
_refine_ls_abs_structure_details
;
 Flack x determined using 679 quotients [(I+)-(I-)]/[(I+)+(I-)]
 (Parsons, Flack and Wagner, Acta Cryst. B69 (2013) 249-259).
;
_refine_ls_abs_structure_Flack -0.014(16)
_refine_ls_extinction_method none
_refine_ls_goodness_of_fit_ref 1.061
_refine_ls_hydrogen_treatment constr
_refine_ls_matrix_type full
_refine_ls_number_parameters 119
_refine_ls_number_reflns 2860
_refine_ls_number_restraints 1
_refine_ls_restrained_S_all 1.061
_refine_ls_R_factor_all 0.0415
_refine_ls_R_factor_gt 0.0310
_refine_ls_shift/su_max 0.001
_refine_ls_shift/su_mean 0.000
_refine_ls_structure_factor_coef Fsqd
_refine_ls_weighting_details 'w=1/[\s^2^(Fo^2^)+(0.0352P)^2^+0.7709P] where P=(Fo^2^+2Fc^2^)/3'
_refine_ls_weighting_scheme calc
_refine_ls_wR_factor_gt 0.0680
_refine_ls_wR_factor_ref 0.0718
_reflns_Friedel_coverage 0.521
_reflns_Friedel_fraction_full 0.620
_reflns_Friedel_fraction_max 0.523
_reflns_number_gt 2457
_reflns_number_total 2860
_reflns_threshold_expression 'I > 2\s(I)'
_cod_data_source_file d0sc03777j2.cif
_cod_data_source_block mo_scc142_0m
_cod_original_cell_volume 4075.8(10)
_cod_original_sg_symbol_H-M 'R 3 c'
_cod_database_code 1559014
_shelx_shelxl_version_number 2016/6
_shelx_space_group_comment
;
The symmetry employed for this shelxl refinement is uniquely defined
by the following loop, which should always be used as a source of
symmetry information in preference to the above space-group names.
They are only intended as comments.
;
_olex2_refinement_description
;
1. Fixed Uiso
 At 1.2 times of:
  All B(H) groups, All C(H) groups
 At 1.5 times of:
  All C(H,H,H) groups
2.a Ternary CH refined with riding coordinates:
 B1(H1)
2.b Aromatic/amide H refined with riding coordinates:
 C3(H3), C6(H6), C7(H7), C8(H8), C9(H9), C10(H10)
2.c Idealised Me refined as rotating group:
 C1(H1A,H1B,H1C)
;
_olex2_exptl_crystal_mounting_method 'Mounted on a MicroMount rod with Paratone-N oil.'
_olex2_submission_special_instructions 'No special instructions were received'

loop_
_space_group_symop_operation_xyz
'x, y, z'
'-y, x-y, z'
'-x+y, -x, z'
'-y, -x, z+1/2'
'-x+y, y, z+1/2'
'x, x-y, z+1/2'
'x+2/3, y+1/3, z+1/3'
'-y+2/3, x-y+1/3, z+1/3'
'-x+y+2/3, -x+1/3, z+1/3'
'-y+2/3, -x+1/3, z+5/6'
'-x+y+2/3, y+1/3, z+5/6'
'x+2/3, x-y+1/3, z+5/6'
'x+1/3, y+2/3, z+2/3'
'-y+1/3, x-y+2/3, z+2/3'
'-x+y+1/3, -x+2/3, z+2/3'
'-y+1/3, -x+2/3, z+7/6'
'-x+y+1/3, y+2/3, z+7/6'
'x+1/3, x-y+2/3, z+7/6'

loop_
_atom_site_label
_atom_site_type_symbol
_atom_site_fract_x
_atom_site_fract_y
_atom_site_fract_z
_atom_site_U_iso_or_equiv
_atom_site_adp_type
_atom_site_occupancy
_atom_site_site_symmetry_order
_atom_site_calc_flag
_atom_site_refinement_flags_posn
_atom_site_refinement_flags_adp
_atom_site_refinement_flags_occupancy
_atom_site_disorder_assembly
_atom_site_disorder_group
Mn1 Mn 0.666667 0.333333 0.46560(2) 0.01373(9) Uani 1 3 d S T P . .
Cl1 Cl 0.666667 0.333333 0.39460(2) 0.01660(14) Uani 1 3 d S T P . .
N1 N 0.50244(14) 0.29921(14) 0.50169(4) 0.0154(3) Uani 1 1 d . . . . .
N2 N 0.53317(14) 0.30584(15) 0.54289(4) 0.0159(3) Uani 1 1 d . . . . .
C1 C 0.43225(19) 0.2832(2) 0.61191(5) 0.0250(4) Uani 1 1 d . . . . .
H1A H 0.450970 0.217090 0.621597 0.037 Uiso 1 1 calc GR . . . .
H1B H 0.348172 0.264627 0.622285 0.037 Uiso 1 1 calc GR . . . .
H1C H 0.498515 0.367437 0.621935 0.037 Uiso 1 1 calc GR . . . .
C2 C 0.43090(17) 0.28378(17) 0.56614(5) 0.0177(3) Uani 1 1 d . . . . .
C3 C 0.33132(18) 0.26207(17) 0.54004(5) 0.0187(3) Uani 1 1 d . . . . .
H3 H 0.247514 0.243679 0.547638 0.022 Uiso 1 1 calc R . . . .
C4 C 0.37909(16) 0.27268(16) 0.50013(5) 0.0157(3) Uani 1 1 d . . . . .
C5 C 0.30765(16) 0.25898(16) 0.46177(5) 0.0162(3) Uani 1 1 d . . . . .
C6 C 0.17496(17) 0.21032(18) 0.46329(6) 0.0199(3) Uani 1 1 d . . . . .
H6 H 0.131047 0.183497 0.488803 0.024 Uiso 1 1 calc R . . . .
C7 C 0.10700(17) 0.20097(19) 0.42773(7) 0.0231(4) Uani 1 1 d . . . . .
H7 H 0.017142 0.169137 0.429224 0.028 Uiso 1 1 calc R . . . .
C8 C 0.16865(18) 0.23747(18) 0.39020(6) 0.0231(4) Uani 1 1 d . . . . .
H8 H 0.121389 0.230087 0.365977 0.028 Uiso 1 1 calc R . . . .
C9 C 0.29957(19) 0.2848(2) 0.38818(6) 0.0271(4) Uani 1 1 d . . . . .
H9 H 0.342462 0.309909 0.362459 0.032 Uiso 1 1 calc R . . . .
C10 C 0.36861(18) 0.2957(2) 0.42361(6) 0.0237(4) Uani 1 1 d . . . . .
H10 H 0.458617 0.328691 0.421885 0.028 Uiso 1 1 calc R . . . .
B1 B 0.666667 0.333333 0.55792(11) 0.0162(6) Uani 1 3 d S T P . .
H1 H 0.666664 0.333333 0.588639 0.019 Uiso 1 3 calc RS T P . .

loop_
_atom_site_aniso_label
_atom_site_aniso_U_11
_atom_site_aniso_U_22
_atom_site_aniso_U_33
_atom_site_aniso_U_23
_atom_site_aniso_U_13
_atom_site_aniso_U_12
Mn1 0.01701(13) 0.01701(13) 0.00718(17) 0.000 0.000 0.00851(6)
Cl1 0.0203(2) 0.0203(2) 0.0091(3) 0.000 0.000 0.01016(11)
N1 0.0174(6) 0.0187(6) 0.0090(6) 0.0001(5) -0.0002(5) 0.0084(5)
N2 0.0203(7) 0.0208(7) 0.0078(5) 0.0000(5) 0.0007(5) 0.0112(6)
C1 0.0257(9) 0.0387(11) 0.0101(7) -0.0012(7) 0.0027(6) 0.0157(8)
C2 0.0205(8) 0.0212(8) 0.0120(6) 0.0003(6) 0.0026(5) 0.0108(7)
C3 0.0182(7) 0.0241(8) 0.0128(7) 0.0000(6) 0.0023(6) 0.0098(7)
C4 0.0184(7) 0.0165(7) 0.0121(6) 0.0000(5) 0.0010(6) 0.0085(6)
C5 0.0179(7) 0.0171(7) 0.0127(7) -0.0011(5) -0.0010(5) 0.0082(6)
C6 0.0176(8) 0.0212(8) 0.0183(8) 0.0020(6) 0.0007(6) 0.0079(7)
C7 0.0181(8) 0.0257(9) 0.0225(8) 0.0009(7) -0.0029(6) 0.0088(7)
C8 0.0244(9) 0.0271(9) 0.0179(8) -0.0019(7) -0.0058(7) 0.0131(7)
C9 0.0264(9) 0.0429(11) 0.0141(8) 0.0025(7) 0.0010(7) 0.0189(9)
C10 0.0188(8) 0.0378(10) 0.0153(7) 0.0027(7) 0.0004(6) 0.0147(8)
B1 0.0187(9) 0.0187(9) 0.0112(14) 0.000 0.000 0.0094(4)

loop_
_atom_type_symbol
_atom_type_description
_atom_type_scat_dispersion_real
_atom_type_scat_dispersion_imag
_atom_type_scat_source
C C 0.0033 0.0016 'International Tables Vol C Tables 4.2.6.8 and 6.1.1.4'
H H 0.0000 0.0000 'International Tables Vol C Tables 4.2.6.8 and 6.1.1.4'
B B 0.0013 0.0007 'International Tables Vol C Tables 4.2.6.8 and 6.1.1.4'
Cl Cl 0.1484 0.1585 'International Tables Vol C Tables 4.2.6.8 and 6.1.1.4'
Mn Mn 0.3368 0.7283 'International Tables Vol C Tables 4.2.6.8 and 6.1.1.4'
N N 0.0061 0.0033 'International Tables Vol C Tables 4.2.6.8 and 6.1.1.4'

loop_
_citation_id
_citation_doi
_citation_year
1 10.1039/D0SC03777J 2020

loop_
_geom_angle_atom_site_label_1
_geom_angle_atom_site_label_2
_geom_angle_atom_site_label_3
_geom_angle
_geom_angle_site_symmetry_1
_geom_angle_site_symmetry_3
_geom_angle_publ_flag
N1 Mn1 Cl1 123.07(4) . . ?
N1 Mn1 Cl1 123.07(4) 3_665 . ?
N1 Mn1 Cl1 123.07(4) 2_655 . ?
N1 Mn1 N1 93.06(5) . 3_665 ?
N1 Mn1 N1 93.06(5) 2_655 3_665 ?
N1 Mn1 N1 93.06(5) 2_655 . ?
N2 N1 Mn1 108.98(10) . . ?
C4 N1 Mn1 144.78(11) . . ?
C4 N1 N2 106.24(13) . . ?
N1 N2 B1 122.54(17) . . ?
C2 N2 N1 109.95(13) . . ?
C2 N2 B1 127.51(18) . . ?
H1A C1 H1B 109.5 . . ?
H1A C1 H1C 109.5 . . ?
H1B C1 H1C 109.5 . . ?
C2 C1 H1A 109.5 . . ?
C2 C1 H1B 109.5 . . ?
C2 C1 H1C 109.5 . . ?
N2 C2 C1 123.34(16) . . ?
N2 C2 C3 108.03(15) . . ?
C3 C2 C1 128.63(17) . . ?
C2 C3 H3 127.0 . . ?
C2 C3 C4 106.04(16) . . ?
C4 C3 H3 127.0 . . ?
N1 C4 C3 109.74(15) . . ?
N1 C4 C5 124.44(14) . . ?
C3 C4 C5 125.81(16) . . ?
C6 C5 C4 119.64(15) . . ?
C10 C5 C4 122.18(15) . . ?
C10 C5 C6 118.16(15) . . ?
C5 C6 H6 119.8 . . ?
C7 C6 C5 120.41(17) . . ?
C7 C6 H6 119.8 . . ?
C6 C7 H7 119.6 . . ?
C8 C7 C6 120.72(17) . . ?
C8 C7 H7 119.6 . . ?
C7 C8 H8 120.2 . . ?
C7 C8 C9 119.51(17) . . ?
C9 C8 H8 120.2 . . ?
C8 C9 H9 119.9 . . ?
C8 C9 C10 120.20(18) . . ?
C10 C9 H9 119.9 . . ?
C5 C10 H10 119.5 . . ?
C9 C10 C5 120.98(17) . . ?
C9 C10 H10 119.5 . . ?
N2 B1 N2 110.48(13) 3_665 . ?
N2 B1 N2 110.48(13) 2_655 3_665 ?
N2 B1 N2 110.48(13) 2_655 . ?
N2 B1 H1 108.4 2_655 . ?
N2 B1 H1 108.4 . . ?
N2 B1 H1 108.4 3_665 . ?

loop_
_geom_bond_atom_site_label_1
_geom_bond_atom_site_label_2
_geom_bond_distance
_geom_bond_site_symmetry_2
_geom_bond_publ_flag
Mn1 Cl1 2.3118(7) . ?
Mn1 N1 2.1534(15) . ?
Mn1 N1 2.1535(15) 3_665 ?
Mn1 N1 2.1535(15) 2_655 ?
N1 N2 1.3830(18) . ?
N1 C4 1.353(2) . ?
N2 C2 1.353(2) . ?
N2 B1 1.5474(18) . ?
C1 H1A 0.9800 . ?
C1 H1B 0.9800 . ?
C1 H1C 0.9800 . ?
C1 C2 1.490(2) . ?
C2 C3 1.382(2) . ?
C3 H3 0.9500 . ?
C3 C4 1.401(2) . ?
C4 C5 1.477(2) . ?
C5 C6 1.399(2) . ?
C5 C10 1.397(2) . ?
C6 H6 0.9500 . ?
C6 C7 1.389(3) . ?
C7 H7 0.9500 . ?
C7 C8 1.382(3) . ?
C8 H8 0.9500 . ?
C8 C9 1.382(3) . ?
C9 H9 0.9500 . ?
C9 C10 1.389(3) . ?
C10 H10 0.9500 . ?
B1 H1 1.0000 . ?
